data_1536603
loop_
_publ_author_name
'Echavarria, A.'
'Simon-Masseron, A.'
'Paillaud, J.L.'
'Gramlich, V.'
'Saldarriaga, C.'

_publ_section_title
;
 Synthesis and characterisation of the layered zinc phosphate K Zn2 (P O4)
 (H P O4)
;
_journal_name_full 'Inorganica Chimica Acta'
_journal_page_first 51
_journal_page_last 55
_journal_volume 343
_journal_year 2003
_chemical_formula_sum 'H K O8 P2 Zn2'
_chemical_name_systematic 'K Zn2 (P O4) (H P O4)'
_space_group_IT_number 2
_symmetry_space_group_name_Hall '-P 1'
_symmetry_space_group_name_H-M 'P -1'
_cell_angle_alpha 76.15
_cell_angle_beta 78.5
_cell_angle_gamma 72.86
_cell_formula_units_Z 2
_cell_length_a 5.132
_cell_length_b 8.791
_cell_length_c 9.301
_cell_volume 385.553
_citation_journal_id_ASTM ICHAA3
_cod_data_source_file Echavarria_ICHAA3_2003_705.cif
_cod_data_source_block H1K1O8P2Zn2
_cod_original_formula_sum 'H1 K1 O8 P2 Zn2'
_cod_database_code 1536603

loop_
_symmetry_equiv_pos_as_xyz
x,y,z
-x,-y,-z

loop_
_atom_site_label
_atom_site_type_symbol
_atom_site_fract_x
_atom_site_fract_y
_atom_site_fract_z
_atom_site_occupancy
_atom_site_U_iso_or_equiv
H1 H+1 1.0596 0.8859 0.4009 1 0.0
O3 O-2 0.6279 1.113 0.8812 1 0.0
O5 O-2 0.9738 0.6102 0.6649 1 0.0
Zn1 Zn+2 0.6063 0.61475 0.76324 1 0.0
O4 O-2 1.0396 0.7795 1.0341 1 0.0
O7 O-2 0.4016 0.6978 0.5975 1 0.0
Zn2 Zn+2 0.79368 0.88669 0.89246 1 0.0
K1 K+1 0.712 0.6955 1.3223 1 0.0
P2 P+5 1.096 0.7503 0.6028 1 0.0
O2 O-2 0.5218 0.7616 0.902 1 0.0
O6 O-2 0.9629 0.8899 0.6841 1 0.0
O1 O-2 0.5651 0.4047 0.8453 1 0.0
P1 P+5 0.3322 0.7548 1.0537 1 0.0
O8 O-2 1.0368 0.811 0.4388 1 0.0
